data_7054555
loop_
_publ_author_name
'Dar, Aijaz A.'
'Mallick, Abhijit'
'Murugavel, Ramaswamy'

_publ_section_title
;
 Synthetic strategies to achieve further-functionalised monoaryl phosphate
 primary building units: crystal structures and solid-state aggregation
 behavior
;
_journal_issue 2
_journal_name_full 'New J. Chem.'
_journal_page_first 1186
_journal_paper_doi 10.1039/C4NJ01614A
_journal_volume 39
_journal_year 2015
_chemical_formula_moiety 'C12 H18 Br O4 P'
_chemical_formula_sum 'C12 H18 Br O4 P'
_chemical_formula_weight 337.14
_chemical_name_systematic
;
 ?
;
_space_group_IT_number 15
_symmetry_cell_setting monoclinic
_symmetry_space_group_name_Hall '-C 2yc'
_symmetry_space_group_name_H-M 'C 1 2/c 1'
_atom_sites_solution_hydrogens geom
_atom_sites_solution_primary direct
_atom_sites_solution_secondary difmap
_audit_creation_method SHELXL-97
_audit_update_record
;
2014-11-19 deposited with the CCDC.
2014-11-24 downloaded from the CCDC.
;
_cell_angle_alpha 90.00
_cell_angle_beta 97.374(5)
_cell_angle_gamma 90.00
_cell_formula_units_Z 8
_cell_length_a 33.434(14)
_cell_length_b 11.241(5)
_cell_length_c 7.946(3)
_cell_measurement_temperature 150(2)
_cell_volume 2962(2)
_computing_structure_refinement 'SHELXL-97 (Sheldrick, 1997)'
_diffrn_ambient_temperature 150(2)
_diffrn_measured_fraction_theta_full 0.994
_diffrn_measured_fraction_theta_max 0.994
_diffrn_radiation_monochromator graphite
_diffrn_radiation_source 'fine-focus sealed tube'
_diffrn_radiation_type MoK\a
_diffrn_radiation_wavelength 0.71075
_diffrn_reflns_av_R_equivalents 0.0467
_diffrn_reflns_av_unetI/netI 0.0350
_diffrn_reflns_limit_h_max 40
_diffrn_reflns_limit_h_min -34
_diffrn_reflns_limit_k_max 13
_diffrn_reflns_limit_k_min -8
_diffrn_reflns_limit_l_max 9
_diffrn_reflns_limit_l_min -9
_diffrn_reflns_number 9304
_diffrn_reflns_theta_full 25.49
_diffrn_reflns_theta_max 25.49
_diffrn_reflns_theta_min 3.15
_exptl_absorpt_coefficient_mu 2.887
_exptl_absorpt_correction_T_max 0.7611
_exptl_absorpt_correction_T_min 0.4681
_exptl_absorpt_correction_type multi-scan
_exptl_absorpt_process_details 'NUMABS (Rigaku, 1999)'
_exptl_crystal_colour colorless
_exptl_crystal_density_diffrn 1.512
_exptl_crystal_density_method 'not measured'
_exptl_crystal_description Needle
_exptl_crystal_F_000 1376
_exptl_crystal_size_max 0.31
_exptl_crystal_size_mid 0.26
_exptl_crystal_size_min 0.10
_refine_diff_density_max 0.636
_refine_diff_density_min -0.708
_refine_diff_density_rms 0.077
_refine_ls_extinction_method none
_refine_ls_goodness_of_fit_ref 1.074
_refine_ls_hydrogen_treatment mixed
_refine_ls_matrix_type full
_refine_ls_number_parameters 163
_refine_ls_number_reflns 2749
_refine_ls_number_restraints 0
_refine_ls_restrained_S_all 1.074
_refine_ls_R_factor_all 0.0375
_refine_ls_R_factor_gt 0.0360
_refine_ls_shift/su_max 0.001
_refine_ls_shift/su_mean 0.000
_refine_ls_structure_factor_coef Fsqd
_refine_ls_weighting_details 'calc w=1/[\s^2^(Fo^2^)+(0.0461P)^2^+4.7957P] where P=(Fo^2^+2Fc^2^)/3'
_refine_ls_weighting_scheme calc
_refine_ls_wR_factor_gt 0.0922
_refine_ls_wR_factor_ref 0.0935
_reflns_number_gt 2652
_reflns_number_total 2749
_reflns_threshold_expression >2sigma(I)
_cod_data_source_file c4nj01614a2.cif
_cod_data_source_block Compound2
_cod_depositor_comments
;
The following automatic conversions were performed:

'_exptl_absorpt_correction_type' value 'Multi-scan' changed to
'multi-scan' according to
/usr/data/users/saulius/crontab/automatic-downloads/rss-feeds/RSC/lib/dictionaries/cif_core.dic
dictionary named 'cif_core.dic' version 2.4.2 from 2011-04-26.

Automatic conversion script
Id: cif_fix_values 2935 2014-11-11 08:27:57Z andrius 

 Adding full bibliography for 7054554--7054560.cif.
;
_cod_original_sg_symbol_H-M 'C 2/c'
_cod_database_code 7054555

loop_
_symmetry_equiv_pos_as_xyz
'x, y, z'
'-x, y, -z+1/2'
'x+1/2, y+1/2, z'
'-x+1/2, y+1/2, -z+1/2'
'-x, -y, -z'
'x, -y, z-1/2'
'-x+1/2, -y+1/2, -z'
'x+1/2, -y+1/2, z-1/2'

loop_
_atom_site_label
_atom_site_type_symbol
_atom_site_fract_x
_atom_site_fract_y
_atom_site_fract_z
_atom_site_U_iso_or_equiv
_atom_site_adp_type
_atom_site_occupancy
_atom_site_symmetry_multiplicity
_atom_site_calc_flag
_atom_site_refinement_flags
Br1 Br 0.730846(8) 0.07885(3) 0.43198(4) 0.04010(13) Uani 1 1 d .
P1 P 0.557286(17) 0.37782(5) 0.67124(7) 0.01656(15) Uani 1 1 d .
O4 O 0.51838(5) 0.35313(16) 0.5488(2) 0.0236(4) Uani 1 1 d .
H4A H 0.4983 0.3784 0.5919 0.028 Uiso 1 1 calc R
O1 O 0.58073(5) 0.25712(14) 0.69425(19) 0.0196(3) Uani 1 1 d .
O2 O 0.54796(5) 0.41727(14) 0.8413(2) 0.0219(4) Uani 1 1 d .
O3 O 0.58433(5) 0.46337(15) 0.5863(2) 0.0233(4) Uani 1 1 d .
H3A H 0.5703 0.5003 0.5077 0.028 Uiso 1 1 calc R
C4 C 0.68353(8) 0.1386(2) 0.5118(3) 0.0283(6) Uani 1 1 d .
C2 C 0.61145(7) 0.1597(2) 0.4749(3) 0.0209(5) Uani 1 1 d .
C3 C 0.64672(8) 0.1169(2) 0.4179(3) 0.0251(5) Uani 1 1 d .
H9 H 0.6452 0.0732 0.3150 0.030 Uiso 1 1 calc R
C5 C 0.68730(8) 0.2011(2) 0.6626(3) 0.0278(5) Uani 1 1 d .
H10 H 0.7132 0.2146 0.7240 0.033 Uiso 1 1 calc R
C6 C 0.65277(7) 0.2446(2) 0.7247(3) 0.0230(5) Uani 1 1 d .
C1 C 0.61600(7) 0.22271(19) 0.6266(3) 0.0197(5) Uani 1 1 d .
C10 C 0.57043(7) 0.1401(2) 0.3708(3) 0.0233(5) Uani 1 1 d .
H13 H 0.5492 0.1555 0.4463 0.028 Uiso 1 1 calc R
C12 C 0.56493(9) 0.0129(2) 0.3041(3) 0.0333(6) Uani 1 1 d .
H14A H 0.5832 -0.0013 0.2191 0.040 Uiso 1 1 calc R
H14B H 0.5370 0.0016 0.2521 0.040 Uiso 1 1 calc R
H14C H 0.5711 -0.0432 0.3983 0.040 Uiso 1 1 calc R
C11 C 0.56433(9) 0.2295(2) 0.2242(3) 0.0367(6) Uani 1 1 d .
H15A H 0.5674 0.3106 0.2694 0.044 Uiso 1 1 calc R
H15B H 0.5372 0.2200 0.1624 0.044 Uiso 1 1 calc R
H15C H 0.5844 0.2152 0.1469 0.044 Uiso 1 1 calc R
C7 C 0.65631(8) 0.3131(2) 0.8907(3) 0.0287(6) Uani 1 1 d .
H16 H 0.6286 0.3197 0.9249 0.034 Uiso 1 1 calc R
C9 C 0.68282(11) 0.2485(4) 1.0335(4) 0.0523(9) Uani 1 1 d .
H17A H 0.6810 0.2889 1.1415 0.063 Uiso 1 1 calc R
H17B H 0.7109 0.2491 1.0100 0.063 Uiso 1 1 calc R
H17C H 0.6736 0.1661 1.0403 0.063 Uiso 1 1 calc R
C8 C 0.67172(10) 0.4390(3) 0.8680(4) 0.0425(7) Uani 1 1 d .
H18A H 0.7002 0.4359 0.8514 0.051 Uiso 1 1 calc R
H18B H 0.6687 0.4861 0.9693 0.051 Uiso 1 1 calc R
H18C H 0.6561 0.4757 0.7687 0.051 Uiso 1 1 calc R

loop_
_atom_site_aniso_label
_atom_site_aniso_U_11
_atom_site_aniso_U_22
_atom_site_aniso_U_33
_atom_site_aniso_U_23
_atom_site_aniso_U_13
_atom_site_aniso_U_12
Br1 0.02629(19) 0.0490(2) 0.0479(2) 0.00115(12) 0.01580(14) 0.01266(12)
P1 0.0130(3) 0.0170(3) 0.0194(3) -0.0013(2) 0.0009(2) 0.0003(2)
O4 0.0148(8) 0.0326(9) 0.0229(8) -0.0058(7) 0.0004(6) 0.0015(7)
O1 0.0181(8) 0.0181(8) 0.0235(8) 0.0018(6) 0.0067(6) 0.0022(6)
O2 0.0162(9) 0.0260(9) 0.0240(8) -0.0064(6) 0.0042(7) -0.0004(6)
O3 0.0176(8) 0.0217(8) 0.0297(9) 0.0088(7) -0.0009(7) -0.0006(7)
C4 0.0233(13) 0.0310(13) 0.0322(13) 0.0066(10) 0.0100(10) 0.0074(11)
C2 0.0216(12) 0.0187(11) 0.0226(11) 0.0047(9) 0.0035(9) 0.0043(9)
C3 0.0272(13) 0.0247(12) 0.0249(11) 0.0009(10) 0.0090(10) 0.0055(10)
C5 0.0200(12) 0.0333(13) 0.0302(12) 0.0049(11) 0.0039(10) 0.0024(11)
C6 0.0223(12) 0.0246(12) 0.0221(11) 0.0052(9) 0.0030(9) 0.0020(10)
C1 0.0190(11) 0.0169(11) 0.0247(11) 0.0046(9) 0.0081(9) 0.0043(9)
C10 0.0226(13) 0.0230(12) 0.0243(11) -0.0032(9) 0.0025(9) 0.0034(10)
C12 0.0388(16) 0.0281(14) 0.0326(13) -0.0078(11) 0.0032(11) 0.0001(12)
C11 0.0411(16) 0.0328(14) 0.0329(14) 0.0052(11) -0.0079(12) 0.0066(13)
C7 0.0211(12) 0.0406(15) 0.0245(12) -0.0015(11) 0.0028(10) -0.0011(11)
C9 0.058(2) 0.072(2) 0.0252(14) 0.0022(14) -0.0003(14) 0.0199(19)
C8 0.0439(18) 0.0486(18) 0.0342(15) -0.0114(13) 0.0014(13) -0.0174(14)

loop_
_atom_type_symbol
_atom_type_description
_atom_type_scat_dispersion_real
_atom_type_scat_dispersion_imag
_atom_type_scat_source
C C 0.0033 0.0016 'International Tables Vol C Tables 4.2.6.8 and 6.1.1.4'
H H 0.0000 0.0000 'International Tables Vol C Tables 4.2.6.8 and 6.1.1.4'
Br Br -0.2901 2.4595 'International Tables Vol C Tables 4.2.6.8 and 6.1.1.4'
O O 0.0106 0.0060 'International Tables Vol C Tables 4.2.6.8 and 6.1.1.4'
P P 0.1023 0.0942 'International Tables Vol C Tables 4.2.6.8 and 6.1.1.4'

loop_
_geom_angle_atom_site_label_1
_geom_angle_atom_site_label_2
_geom_angle_atom_site_label_3
_geom_angle
O2 P1 O3 114.54(10)
O2 P1 O4 111.49(10)
O3 P1 O4 109.35(10)
O2 P1 O1 108.14(9)
O3 P1 O1 106.26(9)
O4 P1 O1 106.62(9)
P1 O4 H4A 109.5
C1 O1 P1 128.55(14)
P1 O3 H3A 109.5
C3 C4 C5 122.4(2)
C3 C4 Br1 118.76(19)
C5 C4 Br1 118.8(2)
C1 C2 C3 116.9(2)
C1 C2 C10 122.4(2)
C3 C2 C10 120.7(2)
C4 C3 C2 119.7(2)
C4 C3 H9 120.2
C2 C3 H9 120.2
C4 C5 C6 119.7(2)
C4 C5 H10 120.1
C6 C5 H10 120.1
C1 C6 C5 116.7(2)
C1 C6 C7 122.8(2)
C5 C6 C7 120.5(2)
C2 C1 C6 124.6(2)
C2 C1 O1 117.8(2)
C6 C1 O1 117.4(2)
C2 C10 C12 112.5(2)
C2 C10 C11 109.9(2)
C12 C10 C11 110.6(2)
C2 C10 H13 107.9
C12 C10 H13 107.9
C11 C10 H13 107.9
C10 C12 H14A 109.5
C10 C12 H14B 109.5
H14A C12 H14B 109.5
C10 C12 H14C 109.5
H14A C12 H14C 109.5
H14B C12 H14C 109.5
C10 C11 H15A 109.5
C10 C11 H15B 109.5
H15A C11 H15B 109.5
C10 C11 H15C 109.5
H15A C11 H15C 109.5
H15B C11 H15C 109.5
C6 C7 C8 111.0(2)
C6 C7 C9 112.1(2)
C8 C7 C9 110.9(3)
C6 C7 H16 107.6
C8 C7 H16 107.6
C9 C7 H16 107.6
C7 C9 H17A 109.5
C7 C9 H17B 109.5
H17A C9 H17B 109.5
C7 C9 H17C 109.5
H17A C9 H17C 109.5
H17B C9 H17C 109.5
C7 C8 H18A 109.5
C7 C8 H18B 109.5
H18A C8 H18B 109.5
C7 C8 H18C 109.5
H18A C8 H18C 109.5
H18B C8 H18C 109.5

loop_
_geom_bond_atom_site_label_1
_geom_bond_atom_site_label_2
_geom_bond_distance
Br1 C4 1.901(3)
P1 O2 1.4926(17)
P1 O3 1.5344(17)
P1 O4 1.5462(16)
P1 O1 1.5659(17)
O4 H4A 0.8400
O1 C1 1.411(3)
O3 H3A 0.8400
C4 C3 1.377(4)
C4 C5 1.381(4)
C2 C1 1.390(3)
C2 C3 1.401(3)
C2 C10 1.524(3)
C3 H9 0.9500
C5 C6 1.400(3)
C5 H10 0.9500
C6 C1 1.391(3)
C6 C7 1.519(3)
C10 C12 1.528(4)
C10 C11 1.533(3)
C10 H13 1.0000
C12 H14A 0.9800
C12 H14B 0.9800
C12 H14C 0.9800
C11 H15A 0.9800
C11 H15B 0.9800
C11 H15C 0.9800
C7 C8 1.524(4)
C7 C9 1.530(4)
C7 H16 1.0000
C9 H17A 0.9800
C9 H17B 0.9800
C9 H17C 0.9800
C8 H18A 0.9800
C8 H18B 0.9800
C8 H18C 0.9800

loop_
_geom_hbond_atom_site_label_D
_geom_hbond_atom_site_label_H
_geom_hbond_atom_site_label_A
_geom_hbond_distance_DH
_geom_hbond_distance_HA
_geom_hbond_distance_DA
_geom_hbond_angle_DHA
_geom_hbond_site_symmetry_A
O4 H4A O2 0.84 1.76 2.588(2) 171.1 2_656
O3 H3A O2 0.84 1.71 2.542(2) 172.2 6_565
O4 H4A O2 0.84 1.76 2.588(2) 171.1 2_656
O3 H3A O2 0.84 1.71 2.542(2) 172.2 6_565

loop_
_geom_torsion_atom_site_label_1
_geom_torsion_atom_site_label_2
_geom_torsion_atom_site_label_3
_geom_torsion_atom_site_label_4
_geom_torsion
O2 P1 O1 C1 -133.76(18)
O3 P1 O1 C1 -10.3(2)
O4 P1 O1 C1 106.23(19)
C5 C4 C3 C2 0.3(4)
Br1 C4 C3 C2 179.73(18)
C1 C2 C3 C4 -0.1(3)
C10 C2 C3 C4 178.2(2)
C3 C4 C5 C6 0.2(4)
Br1 C4 C5 C6 -179.24(18)
C4 C5 C6 C1 -0.8(3)
C4 C5 C6 C7 179.7(2)
C3 C2 C1 C6 -0.6(3)
C10 C2 C1 C6 -178.9(2)
C3 C2 C1 O1 -174.28(19)
C10 C2 C1 O1 7.4(3)
C5 C6 C1 C2 1.1(3)
C7 C6 C1 C2 -179.5(2)
C5 C6 C1 O1 174.8(2)
C7 C6 C1 O1 -5.8(3)
P1 O1 C1 C2 -94.3(2)
P1 O1 C1 C6 91.5(2)
C1 C2 C10 C12 -136.7(2)
C3 C2 C10 C12 45.1(3)
C1 C2 C10 C11 99.6(3)
C3 C2 C10 C11 -78.7(3)
C1 C6 C7 C8 -104.2(3)
C5 C6 C7 C8 75.2(3)
C1 C6 C7 C9 131.3(3)
C5 C6 C7 C9 -49.3(3)
